data_4113676
loop_
_publ_author_name
'Akira Sekiguchi'
'Takashi Tanaka'
'Masaaki Ichinohe'
'Kimio Akiyama'
'Shozo Tero-Kubota'

_publ_section_title
;
 Bis(tri-tert-butylsilyl)silylene: Triplet Ground State Silylene
;
_journal_name_full 'Journal of the American Chemical Society'
_journal_page_first 4962
_journal_page_last 4963
_journal_paper_doi 10.1021/ja020929e
_journal_volume 125
_journal_year 2003
_chemical_formula_sum 'C28 H60 Si3'
_chemical_formula_weight 481.03
_chemical_name_systematic
;
  1,1-Bis(tri-tert-butylsilyl)-2,3-dimethyl-1-silacycloprop-2-ene
;
_space_group_IT_number 14
_symmetry_cell_setting monoclinic
_symmetry_space_group_name_Hall '-P 2yn'
_symmetry_space_group_name_H-M 'P 1 21/n 1'
_atom_sites_solution_hydrogens geom
_atom_sites_solution_primary direct
_atom_sites_solution_secondary difmap
_audit_creation_method SHELXL-97
_cell_angle_alpha 90.00
_cell_angle_beta 111.171(2)
_cell_angle_gamma 90.00
_cell_formula_units_Z 4
_cell_length_a 12.8860(4)
_cell_length_b 15.8480(5)
_cell_length_c 16.4180(5)
_cell_measurement_reflns_used 31466
_cell_measurement_temperature 120
_cell_measurement_theta_max 27.91
_cell_measurement_theta_min 2.13
_cell_volume 3126.55(17)
_computing_cell_refinement 'HKL scalepack'
_computing_data_collection 'MacScience Xpress'
_computing_data_reduction Denzo
_computing_molecular_graphics ORTEP
_computing_publication_material CIFTAB
_computing_structure_refinement 'SHELXL-97 (Sheldrick, 1997)'
_computing_structure_solution SIR92
_diffrn_ambient_temperature 120
_diffrn_measured_fraction_theta_full 0.981
_diffrn_measured_fraction_theta_max 0.981
_diffrn_measurement_device 'MacScience DIP2030 Image plate'
_diffrn_radiation_monochromator graphite
_diffrn_radiation_source 'rotating anode'
_diffrn_radiation_type MoK\a
_diffrn_radiation_wavelength 0.71070
_diffrn_reflns_av_R_equivalents 0.0320
_diffrn_reflns_av_sigmaI/netI 0.0284
_diffrn_reflns_limit_h_max 16
_diffrn_reflns_limit_h_min 0
_diffrn_reflns_limit_k_max 20
_diffrn_reflns_limit_k_min 0
_diffrn_reflns_limit_l_max 20
_diffrn_reflns_limit_l_min -21
_diffrn_reflns_number 31466
_diffrn_reflns_theta_full 27.91
_diffrn_reflns_theta_max 27.91
_diffrn_reflns_theta_min 2.13
_exptl_absorpt_coefficient_mu 0.165
_exptl_absorpt_correction_type none
_exptl_crystal_colour Colourless
_exptl_crystal_density_diffrn 1.022
_exptl_crystal_description Plate
_exptl_crystal_F_000 1080
_exptl_crystal_size_max 0.5
_exptl_crystal_size_mid 0.4
_exptl_crystal_size_min 0.02
_refine_diff_density_max 0.533
_refine_diff_density_min -0.516
_refine_diff_density_rms 0.071
_refine_ls_extinction_coef 0.0188(14)
_refine_ls_extinction_expression Fc^*^=kFc[1+0.001xFc^2^\l^3^/sin(2\q)]^-1/4^
_refine_ls_extinction_method SHELXL
_refine_ls_goodness_of_fit_ref 1.012
_refine_ls_hydrogen_treatment mixed
_refine_ls_matrix_type full
_refine_ls_number_parameters 281
_refine_ls_number_reflns 7322
_refine_ls_number_restraints 0
_refine_ls_restrained_S_all 1.012
_refine_ls_R_factor_all 0.0551
_refine_ls_R_factor_gt 0.0477
_refine_ls_shift/su_max 0.013
_refine_ls_shift/su_mean 0.001
_refine_ls_structure_factor_coef Fsqd
_refine_ls_weighting_details 'calc w=1/[\s^2^(Fo^2^)+(0.0843P)^2^+2.0916P] where P=(Fo^2^+2Fc^2^)/3'
_refine_ls_weighting_scheme calc
_refine_ls_wR_factor_gt 0.1332
_refine_ls_wR_factor_ref 0.1391
_reflns_number_gt 6358
_reflns_number_total 7322
_reflns_threshold_expression >2sigma(I)
_cod_data_source_file ja020929e_2.cif
_cod_data_source_block shelxl
_cod_original_cell_volume 3126.54(17)
_cod_original_sg_symbol_H-M 'P 21/n '
_cod_database_code 4113676

loop_
_symmetry_equiv_pos_as_xyz
'x, y, z'
'-x+1/2, y+1/2, -z+1/2'
'-x, -y, -z'
'x-1/2, -y-1/2, z-1/2'

loop_
_atom_site_label
_atom_site_type_symbol
_atom_site_fract_x
_atom_site_fract_y
_atom_site_fract_z
_atom_site_U_iso_or_equiv
_atom_site_adp_type
_atom_site_occupancy
_atom_site_symmetry_multiplicity
_atom_site_calc_flag
_atom_site_refinement_flags
Si1 Si 0.50905(4) 0.25965(3) 0.81404(3) 0.01418(12) Uani 1 1 d .
Si2 Si 0.33565(4) 0.24449(3) 0.84484(3) 0.01384(12) Uani 1 1 d .
Si3 Si 0.63611(4) 0.16963(3) 0.77278(3) 0.01530(12) Uani 1 1 d .
C1 C 0.51483(14) 0.37005(10) 0.77706(12) 0.0212(3) Uani 1 1 d .
C2 C 0.58372(14) 0.36027(10) 0.85846(12) 0.0212(3) Uani 1 1 d .
C3 C 0.32817(13) 0.14657(10) 0.91529(10) 0.0176(3) Uani 1 1 d .
C4 C 0.36799(15) 0.06542(11) 0.88438(12) 0.0235(4) Uani 1 1 d .
H4A H 0.3224 0.0546 0.8246 0.035 Uiso 1 1 calc R
H4B H 0.3624 0.0189 0.9201 0.035 Uiso 1 1 calc R
H4C H 0.4440 0.0721 0.8892 0.035 Uiso 1 1 calc R
C5 C 0.20936(15) 0.12921(12) 0.91477(12) 0.0237(4) Uani 1 1 d .
H5A H 0.1592 0.1210 0.8558 0.035 Uiso 1 1 calc R
H5B H 0.1850 0.1765 0.9398 0.035 Uiso 1 1 calc R
H5C H 0.2104 0.0795 0.9484 0.035 Uiso 1 1 calc R
C6 C 0.40546(15) 0.15924(12) 1.01109(11) 0.0236(4) Uani 1 1 d .
H6A H 0.3839 0.2093 1.0338 0.035 Uiso 1 1 calc R
H6B H 0.4809 0.1649 1.0141 0.035 Uiso 1 1 calc R
H6C H 0.3997 0.1114 1.0451 0.035 Uiso 1 1 calc R
C7 C 0.32500(13) 0.34832(10) 0.90701(11) 0.0178(3) Uani 1 1 d .
C8 C 0.22951(15) 0.34580(11) 0.94321(12) 0.0233(4) Uani 1 1 d .
H8A H 0.2392 0.2980 0.9811 0.035 Uiso 1 1 calc R
H8B H 0.1594 0.3413 0.8956 0.035 Uiso 1 1 calc R
H8C H 0.2306 0.3966 0.9754 0.035 Uiso 1 1 calc R
C9 C 0.43346(15) 0.36509(11) 0.98597(11) 0.0235(4) Uani 1 1 d .
H9A H 0.4492 0.3177 1.0250 0.035 Uiso 1 1 calc R
H9B H 0.4245 0.4148 1.0162 0.035 Uiso 1 1 calc R
H9C H 0.4939 0.3732 0.9657 0.035 Uiso 1 1 calc R
C10 C 0.30417(16) 0.42632(11) 0.84718(13) 0.0255(4) Uani 1 1 d .
H10A H 0.3616 0.4303 0.8230 0.038 Uiso 1 1 calc R
H10B H 0.3047 0.4762 0.8805 0.038 Uiso 1 1 calc R
H10C H 0.2332 0.4211 0.8007 0.038 Uiso 1 1 calc R
C11 C 0.21589(14) 0.23965(11) 0.73074(11) 0.0196(3) Uani 1 1 d .
C12 C 0.20152(16) 0.14902(13) 0.69406(12) 0.0269(4) Uani 1 1 d .
H12A H 0.2709 0.1296 0.6915 0.040 Uiso 1 1 calc R
H12B H 0.1456 0.1486 0.6364 0.040 Uiso 1 1 calc R
H12C H 0.1791 0.1125 0.7314 0.040 Uiso 1 1 calc R
C13 C 0.10213(14) 0.26715(14) 0.73334(12) 0.0273(4) Uani 1 1 d .
H13A H 0.1077 0.3235 0.7559 0.041 Uiso 1 1 calc R
H13B H 0.0808 0.2295 0.7704 0.041 Uiso 1 1 calc R
H13C H 0.0471 0.2655 0.6754 0.041 Uiso 1 1 calc R
C14 C 0.23997(15) 0.29606(13) 0.66305(11) 0.0253(4) Uani 1 1 d .
H14A H 0.2496 0.3534 0.6833 0.038 Uiso 1 1 calc R
H14B H 0.1787 0.2929 0.6083 0.038 Uiso 1 1 calc R
H14C H 0.3066 0.2770 0.6554 0.038 Uiso 1 1 calc R
C15 C 0.73934(14) 0.12265(11) 0.88231(11) 0.0200(3) Uani 1 1 d .
C16 C 0.67542(15) 0.09328(12) 0.94032(11) 0.0240(4) Uani 1 1 d .
H16A H 0.6323 0.1393 0.9492 0.036 Uiso 1 1 calc R
H16B H 0.7273 0.0746 0.9957 0.036 Uiso 1 1 calc R
H16C H 0.6268 0.0476 0.9122 0.036 Uiso 1 1 calc R
C17 C 0.82251(16) 0.19020(13) 0.93615(12) 0.0284(4) Uani 1 1 d .
H17A H 0.7823 0.2382 0.9448 0.043 Uiso 1 1 calc R
H17B H 0.8697 0.2073 0.9053 0.043 Uiso 1 1 calc R
H17C H 0.8672 0.1670 0.9918 0.043 Uiso 1 1 calc R
C18 C 0.80734(16) 0.04684(13) 0.86993(14) 0.0296(4) Uani 1 1 d .
H18A H 0.8483 0.0634 0.8340 0.044 Uiso 1 1 calc R
H18B H 0.7578 0.0015 0.8423 0.044 Uiso 1 1 calc R
H18C H 0.8582 0.0285 0.9258 0.044 Uiso 1 1 calc R
C19 C 0.55554(14) 0.08201(11) 0.69027(11) 0.0205(3) Uani 1 1 d .
C20 C 0.62344(16) 0.03610(12) 0.64281(13) 0.0266(4) Uani 1 1 d .
H20A H 0.6515 0.0767 0.6125 0.040 Uiso 1 1 calc R
H20B H 0.5764 -0.0035 0.6017 0.040 Uiso 1 1 calc R
H20C H 0.6846 0.0066 0.6848 0.040 Uiso 1 1 calc R
C21 C 0.45099(15) 0.11960(13) 0.61914(12) 0.0286(4) Uani 1 1 d .
H21A H 0.4731 0.1629 0.5879 0.043 Uiso 1 1 calc R
H21B H 0.4028 0.1433 0.6462 0.043 Uiso 1 1 calc R
H21C H 0.4122 0.0759 0.5793 0.043 Uiso 1 1 calc R
C22 C 0.51331(16) 0.01349(12) 0.73701(13) 0.0275(4) Uani 1 1 d .
H22A H 0.4704 0.0393 0.7675 0.041 Uiso 1 1 calc R
H22B H 0.5756 -0.0157 0.7780 0.041 Uiso 1 1 calc R
H22C H 0.4675 -0.0258 0.6948 0.041 Uiso 1 1 calc R
C23 C 0.71733(15) 0.24036(11) 0.71744(12) 0.0210(3) Uani 1 1 d .
C24 C 0.81829(16) 0.19143(13) 0.71075(14) 0.0285(4) Uani 1 1 d .
H24A H 0.7933 0.1388 0.6813 0.043 Uiso 1 1 calc R
H24B H 0.8712 0.1808 0.7683 0.043 Uiso 1 1 calc R
H24C H 0.8528 0.2245 0.6785 0.043 Uiso 1 1 calc R
C25 C 0.64085(17) 0.26519(13) 0.62415(13) 0.0286(4) Uani 1 1 d .
H25A H 0.6089 0.2153 0.5916 0.043 Uiso 1 1 calc R
H25B H 0.6836 0.2944 0.5957 0.043 Uiso 1 1 calc R
H25C H 0.5825 0.3013 0.6271 0.043 Uiso 1 1 calc R
C26 C 0.76476(16) 0.32373(12) 0.76479(13) 0.0273(4) Uani 1 1 d .
H26A H 0.8132 0.3118 0.8236 0.041 Uiso 1 1 calc R
H26B H 0.7047 0.3591 0.7657 0.041 Uiso 1 1 calc R
H26C H 0.8059 0.3522 0.7345 0.041 Uiso 1 1 calc R
C27 C 0.48279(17) 0.43949(12) 0.71069(14) 0.0316(4) Uani 1 1 d .
H27A H 0.4274 0.4192 0.6577 0.047 Uiso 1 1 calc R
H27B H 0.5472 0.4577 0.6991 0.047 Uiso 1 1 calc R
H27C H 0.4532 0.4861 0.7328 0.047 Uiso 1 1 calc R
C28 C 0.66804(17) 0.41285(13) 0.92560(14) 0.0329(4) Uani 1 1 d .
H28A H 0.7009 0.3806 0.9781 0.049 Uiso 1 1 calc R
H28B H 0.6326 0.4620 0.9378 0.049 Uiso 1 1 calc R
H28C H 0.7249 0.4298 0.9040 0.049 Uiso 1 1 calc R

loop_
_atom_site_aniso_label
_atom_site_aniso_U_11
_atom_site_aniso_U_22
_atom_site_aniso_U_33
_atom_site_aniso_U_23
_atom_site_aniso_U_13
_atom_site_aniso_U_12
Si1 0.0144(2) 0.0133(2) 0.0154(2) 0.00005(15) 0.00612(17) -0.00013(14)
Si2 0.0136(2) 0.0150(2) 0.0131(2) 0.00034(14) 0.00504(17) 0.00010(14)
Si3 0.0155(2) 0.0147(2) 0.0168(2) -0.00014(15) 0.00727(17) 0.00019(15)
C1 0.0229(8) 0.0150(7) 0.0300(9) 0.0028(6) 0.0146(7) 0.0009(6)
C2 0.0220(8) 0.0181(8) 0.0284(9) -0.0042(6) 0.0149(7) -0.0038(6)
C3 0.0192(8) 0.0176(7) 0.0174(7) 0.0003(6) 0.0082(6) -0.0015(6)
C4 0.0287(9) 0.0176(8) 0.0269(8) 0.0000(6) 0.0134(7) -0.0005(6)
C5 0.0235(8) 0.0239(8) 0.0280(9) 0.0006(7) 0.0145(7) -0.0043(7)
C6 0.0278(9) 0.0241(8) 0.0185(8) 0.0032(6) 0.0077(7) 0.0021(7)
C7 0.0197(8) 0.0171(7) 0.0191(7) -0.0004(6) 0.0099(6) 0.0016(6)
C8 0.0247(8) 0.0243(8) 0.0255(8) -0.0015(7) 0.0148(7) 0.0029(7)
C9 0.0257(8) 0.0230(8) 0.0214(8) -0.0070(6) 0.0082(7) -0.0028(7)
C10 0.0318(9) 0.0179(8) 0.0318(9) 0.0047(7) 0.0175(8) 0.0067(7)
C11 0.0145(7) 0.0284(9) 0.0149(7) 0.0005(6) 0.0040(6) -0.0001(6)
C12 0.0247(9) 0.0339(10) 0.0203(8) -0.0076(7) 0.0060(7) -0.0060(7)
C13 0.0146(8) 0.0435(11) 0.0221(8) 0.0026(7) 0.0047(7) 0.0031(7)
C14 0.0214(8) 0.0359(10) 0.0171(8) 0.0059(7) 0.0053(7) 0.0022(7)
C15 0.0192(7) 0.0194(8) 0.0207(8) 0.0018(6) 0.0065(6) 0.0029(6)
C16 0.0273(9) 0.0243(8) 0.0210(8) 0.0056(7) 0.0093(7) 0.0035(7)
C17 0.0225(8) 0.0316(10) 0.0253(9) 0.0003(7) 0.0016(7) -0.0025(7)
C18 0.0272(9) 0.0273(9) 0.0348(10) 0.0050(8) 0.0116(8) 0.0110(7)
C19 0.0200(8) 0.0221(8) 0.0210(8) -0.0053(6) 0.0094(7) -0.0007(6)
C20 0.0300(9) 0.0256(9) 0.0288(9) -0.0088(7) 0.0162(8) 0.0000(7)
C21 0.0220(8) 0.0349(10) 0.0252(9) -0.0064(7) 0.0042(7) 0.0013(7)
C22 0.0309(9) 0.0230(9) 0.0324(9) -0.0083(7) 0.0163(8) -0.0084(7)
C23 0.0206(8) 0.0212(8) 0.0255(8) 0.0013(6) 0.0135(7) 0.0000(6)
C24 0.0241(9) 0.0309(10) 0.0378(10) 0.0003(8) 0.0198(8) 0.0004(7)
C25 0.0337(10) 0.0319(10) 0.0253(9) 0.0068(7) 0.0166(8) 0.0030(8)
C26 0.0262(9) 0.0235(9) 0.0369(10) 0.0013(7) 0.0170(8) -0.0055(7)
C27 0.0351(10) 0.0237(9) 0.0425(11) 0.0127(8) 0.0218(9) 0.0045(7)
C28 0.0328(10) 0.0327(10) 0.0373(11) -0.0157(8) 0.0177(9) -0.0143(8)

loop_
_atom_type_symbol
_atom_type_description
_atom_type_scat_dispersion_real
_atom_type_scat_dispersion_imag
_atom_type_scat_source
C C 0.0033 0.0016 'International Tables Vol C Tables 4.2.6.8 and 6.1.1.4'
H H 0.0000 0.0000 'International Tables Vol C Tables 4.2.6.8 and 6.1.1.4'
Si Si 0.0817 0.0704 'International Tables Vol C Tables 4.2.6.8 and 6.1.1.4'

loop_
_geom_angle_atom_site_label_1
_geom_angle_atom_site_label_2
_geom_angle_atom_site_label_3
_geom_angle
C1 Si1 C2 41.42(8)
C1 Si1 Si3 110.39(6)
C2 Si1 Si3 107.70(5)
C1 Si1 Si2 107.65(6)
C2 Si1 Si2 112.26(5)
Si3 Si1 Si2 138.12(2)
C11 Si2 C3 110.19(7)
C11 Si2 C7 110.60(7)
C3 Si2 C7 109.20(7)
C11 Si2 Si1 105.49(5)
C3 Si2 Si1 115.99(5)
C7 Si2 Si1 105.20(5)
C19 Si3 C15 112.40(7)
C19 Si3 C23 108.83(7)
C15 Si3 C23 110.06(8)
C19 Si3 Si1 111.42(5)
C15 Si3 Si1 105.57(5)
C23 Si3 Si1 108.48(5)
C2 C1 C27 136.96(18)
C2 C1 Si1 69.57(10)
C27 C1 Si1 153.43(15)
C1 C2 C28 136.63(17)
C1 C2 Si1 69.01(10)
C28 C2 Si1 154.14(15)
C4 C3 C6 106.04(14)
C4 C3 C5 107.22(14)
C6 C3 C5 107.53(14)
C4 C3 Si2 112.00(11)
C6 C3 Si2 110.37(11)
C5 C3 Si2 113.32(11)
C3 C4 H4A 109.5
C3 C4 H4B 109.5
H4A C4 H4B 109.5
C3 C4 H4C 109.5
H4A C4 H4C 109.5
H4B C4 H4C 109.5
C3 C5 H5A 109.5
C3 C5 H5B 109.5
H5A C5 H5B 109.5
C3 C5 H5C 109.5
H5A C5 H5C 109.5
H5B C5 H5C 109.5
C3 C6 H6A 109.5
C3 C6 H6B 109.5
H6A C6 H6B 109.5
C3 C6 H6C 109.5
H6A C6 H6C 109.5
H6B C6 H6C 109.5
C10 C7 C9 107.03(14)
C10 C7 C8 106.60(14)
C9 C7 C8 106.58(13)
C10 C7 Si2 111.65(11)
C9 C7 Si2 111.54(11)
C8 C7 Si2 113.06(11)
C7 C8 H8A 109.5
C7 C8 H8B 109.5
H8A C8 H8B 109.5
C7 C8 H8C 109.5
H8A C8 H8C 109.5
H8B C8 H8C 109.5
C7 C9 H9A 109.5
C7 C9 H9B 109.5
H9A C9 H9B 109.5
C7 C9 H9C 109.5
H9A C9 H9C 109.5
H9B C9 H9C 109.5
C7 C10 H10A 109.5
C7 C10 H10B 109.5
H10A C10 H10B 109.5
C7 C10 H10C 109.5
H10A C10 H10C 109.5
H10B C10 H10C 109.5
C12 C11 C14 106.59(14)
C12 C11 C13 106.99(15)
C14 C11 C13 107.24(14)
C12 C11 Si2 110.68(12)
C14 C11 Si2 111.94(12)
C13 C11 Si2 113.06(12)
C11 C12 H12A 109.5
C11 C12 H12B 109.5
H12A C12 H12B 109.5
C11 C12 H12C 109.5
H12A C12 H12C 109.5
H12B C12 H12C 109.5
C11 C13 H13A 109.5
C11 C13 H13B 109.5
H13A C13 H13B 109.5
C11 C13 H13C 109.5
H13A C13 H13C 109.5
H13B C13 H13C 109.5
C11 C14 H14A 109.5
C11 C14 H14B 109.5
H14A C14 H14B 109.5
C11 C14 H14C 109.5
H14A C14 H14C 109.5
H14B C14 H14C 109.5
C16 C15 C18 107.60(14)
C16 C15 C17 105.72(14)
C18 C15 C17 107.76(15)
C16 C15 Si3 110.22(11)
C18 C15 Si3 113.89(12)
C17 C15 Si3 111.27(12)
C15 C16 H16A 109.5
C15 C16 H16B 109.5
H16A C16 H16B 109.5
C15 C16 H16C 109.5
H16A C16 H16C 109.5
H16B C16 H16C 109.5
C15 C17 H17A 109.5
C15 C17 H17B 109.5
H17A C17 H17B 109.5
C15 C17 H17C 109.5
H17A C17 H17C 109.5
H17B C17 H17C 109.5
C15 C18 H18A 109.5
C15 C18 H18B 109.5
H18A C18 H18B 109.5
C15 C18 H18C 109.5
H18A C18 H18C 109.5
H18B C18 H18C 109.5
C22 C19 C20 106.59(14)
C22 C19 C21 106.24(15)
C20 C19 C21 107.30(14)
C22 C19 Si3 110.52(11)
C20 C19 Si3 115.31(12)
C21 C19 Si3 110.42(12)
C19 C20 H20A 109.5
C19 C20 H20B 109.5
H20A C20 H20B 109.5
C19 C20 H20C 109.5
H20A C20 H20C 109.5
H20B C20 H20C 109.5
C19 C21 H21A 109.5
C19 C21 H21B 109.5
H21A C21 H21B 109.5
C19 C21 H21C 109.5
H21A C21 H21C 109.5
H21B C21 H21C 109.5
C19 C22 H22A 109.5
C19 C22 H22B 109.5
H22A C22 H22B 109.5
C19 C22 H22C 109.5
H22A C22 H22C 109.5
H22B C22 H22C 109.5
C26 C23 C25 106.05(15)
C26 C23 C24 105.89(15)
C25 C23 C24 107.96(15)
C26 C23 Si3 115.82(12)
C25 C23 Si3 110.39(12)
C24 C23 Si3 110.35(12)
C23 C24 H24A 109.5
C23 C24 H24B 109.5
H24A C24 H24B 109.5
C23 C24 H24C 109.5
H24A C24 H24C 109.5
H24B C24 H24C 109.5
C23 C25 H25A 109.5
C23 C25 H25B 109.5
H25A C25 H25B 109.5
C23 C25 H25C 109.5
H25A C25 H25C 109.5
H25B C25 H25C 109.5
C23 C26 H26A 109.5
C23 C26 H26B 109.5
H26A C26 H26B 109.5
C23 C26 H26C 109.5
H26A C26 H26C 109.5
H26B C26 H26C 109.5
C1 C27 H27A 109.5
C1 C27 H27B 109.5
H27A C27 H27B 109.5
C1 C27 H27C 109.5
H27A C27 H27C 109.5
H27B C27 H27C 109.5
C2 C28 H28A 109.5
C2 C28 H28B 109.5
H28A C28 H28B 109.5
C2 C28 H28C 109.5
H28A C28 H28C 109.5
H28B C28 H28C 109.5

loop_
_geom_bond_atom_site_label_1
_geom_bond_atom_site_label_2
_geom_bond_distance
Si1 C1 1.8622(17)
Si1 C2 1.8691(17)
Si1 Si3 2.4447(6)
Si1 Si2 2.4742(6)
Si2 C11 1.9516(17)
Si2 C3 1.9586(17)
Si2 C7 1.9670(17)
Si3 C19 1.9557(17)
Si3 C15 1.9569(17)
Si3 C23 1.9658(17)
C1 C2 1.319(3)
C1 C27 1.498(2)
C2 C28 1.492(2)
C3 C4 1.537(2)
C3 C6 1.541(2)
C3 C5 1.553(2)
C4 H4A 0.9600
C4 H4B 0.9600
C4 H4C 0.9600
C5 H5A 0.9600
C5 H5B 0.9600
C5 H5C 0.9600
C6 H6A 0.9600
C6 H6B 0.9600
C6 H6C 0.9600
C7 C10 1.541(2)
C7 C9 1.548(2)
C7 C8 1.548(2)
C8 H8A 0.9600
C8 H8B 0.9600
C8 H8C 0.9600
C9 H9A 0.9600
C9 H9B 0.9600
C9 H9C 0.9600
C10 H10A 0.9600
C10 H10B 0.9600
C10 H10C 0.9600
C11 C12 1.543(2)
C11 C14 1.542(2)
C11 C13 1.545(2)
C12 H12A 0.9600
C12 H12B 0.9600
C12 H12C 0.9600
C13 H13A 0.9600
C13 H13B 0.9600
C13 H13C 0.9600
C14 H14A 0.9600
C14 H14B 0.9600
C14 H14C 0.9600
C15 C16 1.539(2)
C15 C18 1.543(2)
C15 C17 1.546(2)
C16 H16A 0.9600
C16 H16B 0.9600
C16 H16C 0.9600
C17 H17A 0.9600
C17 H17B 0.9600
C17 H17C 0.9600
C18 H18A 0.9600
C18 H18B 0.9600
C18 H18C 0.9600
C19 C22 1.538(2)
C19 C20 1.547(2)
C19 C21 1.548(2)
C20 H20A 0.9600
C20 H20B 0.9600
C20 H20C 0.9600
C21 H21A 0.9600
C21 H21B 0.9600
C21 H21C 0.9600
C22 H22A 0.9600
C22 H22B 0.9600
C22 H22C 0.9600
C23 C26 1.543(2)
C23 C25 1.543(3)
C23 C24 1.552(2)
C24 H24A 0.9600
C24 H24B 0.9600
C24 H24C 0.9600
C25 H25A 0.9600
C25 H25B 0.9600
C25 H25C 0.9600
C26 H26A 0.9600
C26 H26B 0.9600
C26 H26C 0.9600
C27 H27A 0.9600
C27 H27B 0.9600
C27 H27C 0.9600
C28 H28A 0.9600
C28 H28B 0.9600
C28 H28C 0.9600

loop_
_cod_related_entry_id
_cod_related_entry_database
_cod_related_entry_code
1 ChemSpider 30660498
